data_7715004
loop_
_publ_author_name
'Selakovi&#x107;, Sne&#x17e;ana'
'Rodi&#x107;, Marko V'
'Novakovi&#x107;, Irena'
'Mati&#x107;, Ivana Z'
'Stanojkovi&#x107;, Tatjana'
'Pirkovi&#x107;, Andrea'
'&#x17d;ivkovi&#x107;, Lada'
'Spremo-Potparevi&#x107;, Biljana'
'Mil&#x10d;i&#x107;, Milo&#x161;'
'Medakovi&#x107;, Vesna'
'Dimiza, Filitsa'
'Psomas, George'
'An&#x111;elkovi&#x107;, Katarina'
'&#x160;umar-Ristovi&#x107;, Maja'

_publ_section_title
;
 Cu(II) complexes with a salicylaldehyde derivative and &#x3b1;-diimines
 as co-ligands: synthesis, characterization, biological activity.
 Experimental and theoretical approach.
;
_journal_issue 6
_journal_name_full 'Dalton transactions (Cambridge, England : 2003)'
_journal_page_first 2770
_journal_page_last 2788
_journal_paper_doi 10.1039/d3dt03862a
_journal_volume 53
_journal_year 2024
_chemical_formula_moiety 'C21 H17 Cu N2 O5, B F4, H2 O'
_chemical_formula_sum 'C21 H19 B Cu F4 N2 O6'
_chemical_formula_weight 545.73
_chemical_name_common
'(methyl 3-formyl-4-hydroxybenzoate)(1,10-phenanthroline)aquacopper(II) tetrafluoroborate monohydrate'
_chemical_name_systematic
'(methyl 3-formyl-4-hydroxybenzoate)(1,10-phenanthroline)aquacopper(II) tetrafluoroborate monohydrate'
_space_group_crystal_system monoclinic
_space_group_IT_number 15
_space_group_name_Hall '-C 2yc'
_space_group_name_H-M_alt 'C 1 2/c 1'
_atom_sites_solution_hydrogens mixed
_atom_sites_solution_primary dual
_audit_creation_method SHELXL-2019/3
_audit_update_record
;
2023-12-14 deposited with the CCDC.	2023-12-21 downloaded from the CCDC.
;
_cell_angle_alpha 90
_cell_angle_beta 105.192(3)
_cell_angle_gamma 90
_cell_formula_units_Z 8
_cell_length_a 19.8478(6)
_cell_length_b 16.7632(3)
_cell_length_c 13.8843(4)
_cell_measurement_reflns_used 6194
_cell_measurement_temperature 295(2)
_cell_measurement_theta_max 28.7790
_cell_measurement_theta_min 3.0300
_cell_volume 4458.0(2)
_computing_cell_refinement 'CrysAlisPro 1.171.40.82a (Rigaku OD, 2020)'
_computing_data_collection 'CrysAlisPro 1.171.40.82a (Rigaku OD, 2020)'
_computing_data_reduction 'CrysAlisPro 1.171.40.82a (Rigaku OD, 2020)'
_computing_molecular_graphics 'Mercury (Macrae et al., 2020)'
_computing_publication_material 'PLATON (Spek, 2009)'
_computing_structure_refinement 'SHELXL-2019/2 (Sheldrick, 2019)'
_computing_structure_solution 'SHELXT 2018/2 (Sheldrick, 2018)'
_diffrn_ambient_temperature 295(2)
_diffrn_detector_area_resol_mean 16.3280
_diffrn_measured_fraction_theta_full 1.000
_diffrn_measured_fraction_theta_max 0.872
_diffrn_measurement_device_type 'Xcalibur, Sapphire3, Gemini'
_diffrn_measurement_method '\w scans'
_diffrn_radiation_type MoK\a
_diffrn_radiation_wavelength 0.71073
_diffrn_reflns_av_R_equivalents 0.0210
_diffrn_reflns_av_unetI/netI 0.0208
_diffrn_reflns_Laue_measured_fraction_full 1.000
_diffrn_reflns_Laue_measured_fraction_max 0.872
_diffrn_reflns_limit_h_max 27
_diffrn_reflns_limit_h_min -26
_diffrn_reflns_limit_k_max 22
_diffrn_reflns_limit_k_min -22
_diffrn_reflns_limit_l_max 18
_diffrn_reflns_limit_l_min -18
_diffrn_reflns_number 17134
_diffrn_reflns_point_group_measured_fraction_full 1.000
_diffrn_reflns_point_group_measured_fraction_max 0.872
_diffrn_reflns_theta_full 25.242
_diffrn_reflns_theta_max 29.237
_diffrn_reflns_theta_min 2.017
_diffrn_source 'fine-focus sealed X-ray tube'
_exptl_absorpt_coefficient_mu 1.055
_exptl_absorpt_correction_T_max 1.00000
_exptl_absorpt_correction_T_min 0.93584
_exptl_absorpt_correction_type multi-scan
_exptl_absorpt_process_details
; 
The symmetry employed for this shelxl refinement is uniquely defined 
by the following loop, which should always be used as a source of 
symmetry information in preference to the above space-group names. 
They are only intended as comments. 
;
_exptl_crystal_colour green
_exptl_crystal_density_diffrn 1.626
_exptl_crystal_description block
_exptl_crystal_F_000 2216
_exptl_crystal_size_max 0.556
_exptl_crystal_size_mid 0.435
_exptl_crystal_size_min 0.320
_refine_diff_density_max 0.384
_refine_diff_density_min -0.290
_refine_diff_density_rms 0.051
_refine_ls_extinction_method none
_refine_ls_goodness_of_fit_ref 1.033
_refine_ls_hydrogen_treatment mixed
_refine_ls_matrix_type full
_refine_ls_number_parameters 336
_refine_ls_number_reflns 5285
_refine_ls_number_restraints 35
_refine_ls_restrained_S_all 1.043
_refine_ls_R_factor_all 0.0465
_refine_ls_R_factor_gt 0.0367
_refine_ls_shift/su_max 0.001
_refine_ls_shift/su_mean 0.000
_refine_ls_structure_factor_coef Fsqd
_refine_ls_weighting_details 'w=1/[\s^2^(Fo^2^)+(0.0522P)^2^+3.7479P] where P=(Fo^2^+2Fc^2^)/3'
_refine_ls_weighting_scheme calc
_refine_ls_wR_factor_gt 0.0968
_refine_ls_wR_factor_ref 0.1025
_reflns_Friedel_coverage 0.000
_reflns_number_gt 4392
_reflns_number_total 5285
_reflns_threshold_expression 'I > 2\s(I)'
_cod_data_source_file d3dt03862a2.cif
_cod_data_source_block 2
_cod_depositor_comments 'Adding full bibliography for 7715003--7715004.cif.'
_cod_original_cell_volume 4458.1(2)
_cod_original_sg_symbol_H-M 'C 2/c'
_cod_database_code 7715004
_shelx_shelxl_version_number 2019/3
_shelx_space_group_comment
; 
The symmetry employed for this shelxl refinement is uniquely defined 
by the following loop, which should always be used as a source of 
symmetry information in preference to the above space-group names. 
They are only intended as comments. 
;
_platon_squeeze_void_probe_radius 1.20

loop_
_space_group_symop_operation_xyz
'x, y, z'
'-x, y, -z+1/2'
'x+1/2, y+1/2, z'
'-x+1/2, y+1/2, -z+1/2'
'-x, -y, -z'
'x, -y, z-1/2'
'-x+1/2, -y+1/2, -z'
'x+1/2, -y+1/2, z-1/2'

loop_
_atom_site_label
_atom_site_type_symbol
_atom_site_fract_x
_atom_site_fract_y
_atom_site_fract_z
_atom_site_U_iso_or_equiv
_atom_site_adp_type
_atom_site_occupancy
_atom_site_site_symmetry_order
_atom_site_calc_flag
_atom_site_refinement_flags_posn
_atom_site_refinement_flags_adp
_atom_site_refinement_flags_occupancy
_atom_site_disorder_assembly
_atom_site_disorder_group
Cu1 Cu 0.29753(2) 0.40356(2) 0.39170(2) 0.03908(10) Uani 1 1 d . . . . .
F1 F 0.44456(12) 0.32601(16) 0.2447(2) 0.1289(9) Uani 1 1 d . . . . .
F2 F 0.48852(12) 0.23288(11) 0.16736(14) 0.0991(7) Uani 1 1 d . . . . .
O1 O 0.38360(8) 0.34908(9) 0.46032(12) 0.0479(4) Uani 1 1 d . . . . .
O2 O 0.24422(8) 0.30855(8) 0.36507(12) 0.0452(3) Uani 1 1 d . . . . .
O3 O 0.28979(9) -0.06511(10) 0.42151(13) 0.0541(4) Uani 1 1 d . . . . .
O4 O 0.39670(9) -0.01737(9) 0.49137(12) 0.0522(4) Uani 1 1 d . . . . .
O5 O 0.32748(10) 0.41170(13) 0.24336(14) 0.0644(5) Uani 1 1 d D . . . .
H5A H 0.2995(12) 0.4119(18) 0.1885(11) 0.077 Uiso 1 1 d D U . . .
H5B H 0.3604(10) 0.3845(16) 0.238(2) 0.077 Uiso 1 1 d D U . . .
N1 N 0.34020(10) 0.51029(10) 0.43687(14) 0.0436(4) Uani 1 1 d . . . . .
N2 N 0.21253(9) 0.47058(10) 0.33522(12) 0.0373(4) Uani 1 1 d . . . . .
C1 C 0.38917(12) 0.27540(13) 0.47283(16) 0.0443(5) Uani 1 1 d . . . . .
H1 H 0.433004 0.256489 0.506833 0.053 Uiso 1 1 calc R U . . .
C2 C 0.33602(11) 0.21735(12) 0.44090(14) 0.0371(4) Uani 1 1 d . . . . .
C3 C 0.26574(11) 0.23675(12) 0.38920(14) 0.0374(4) Uani 1 1 d . . . . .
C4 C 0.21755(11) 0.17255(12) 0.36258(16) 0.0423(5) Uani 1 1 d . . . . .
H4 H 0.171158 0.183468 0.330488 0.051 Uiso 1 1 calc R U . . .
C5 C 0.23784(12) 0.09574(12) 0.38303(16) 0.0418(5) Uani 1 1 d . . . . .
H5 H 0.205126 0.055144 0.363890 0.050 Uiso 1 1 calc R U . . .
C6 C 0.30802(11) 0.07577(12) 0.43309(15) 0.0385(4) Uani 1 1 d . . . . .
C7 C 0.35510(11) 0.13661(12) 0.46204(15) 0.0395(4) Uani 1 1 d . . . . .
H7 H 0.400797 0.124521 0.496473 0.047 Uiso 1 1 calc R U . . .
C8 C 0.32895(12) -0.00860(12) 0.44739(15) 0.0408(4) Uani 1 1 d . . . . .
C9 C 0.42373(16) -0.09769(14) 0.5017(2) 0.0633(7) Uani 1 1 d . . . . .
H9A H 0.472541 -0.096674 0.535622 0.095 Uiso 1 1 calc R U . . .
H9B H 0.417511 -0.120972 0.436747 0.095 Uiso 1 1 calc R U . . .
H9C H 0.399142 -0.128884 0.539480 0.095 Uiso 1 1 calc R U . . .
C10 C 0.40463(14) 0.52738(15) 0.4900(2) 0.0589(6) Uani 1 1 d . . . . .
H10 H 0.435623 0.485883 0.513780 0.071 Uiso 1 1 calc R U . . .
C11 C 0.42705(16) 0.60606(17) 0.5111(3) 0.0724(8) Uani 1 1 d . . . . .
H11 H 0.472363 0.616462 0.548643 0.087 Uiso 1 1 calc R U . . .
C12 C 0.38216(16) 0.66752(15) 0.4764(2) 0.0690(8) Uani 1 1 d . . . . .
H12 H 0.396997 0.719917 0.490063 0.083 Uiso 1 1 calc R U . . .
C13 C 0.31365(14) 0.65188(13) 0.42030(18) 0.0495(5) Uani 1 1 d . . . . .
C14 C 0.26159(16) 0.71126(14) 0.3815(2) 0.0585(6) Uani 1 1 d . . . . .
H14 H 0.273070 0.764902 0.392166 0.070 Uiso 1 1 calc R U . . .
C15 C 0.19662(15) 0.69110(14) 0.32999(19) 0.0546(6) Uani 1 1 d . . . . .
H15 H 0.164055 0.731092 0.306054 0.066 Uiso 1 1 calc R U . . .
C16 C 0.17634(12) 0.60909(13) 0.31112(16) 0.0434(5) Uani 1 1 d . . . . .
C17 C 0.10966(13) 0.58270(15) 0.25890(17) 0.0494(5) Uani 1 1 d . . . . .
H17 H 0.074686 0.619545 0.232397 0.059 Uiso 1 1 calc R U . . .
C18 C 0.09614(12) 0.50293(14) 0.24701(17) 0.0475(5) Uani 1 1 d . . . . .
H18 H 0.051957 0.485328 0.212600 0.057 Uiso 1 1 calc R U . . .
C19 C 0.14915(11) 0.44764(13) 0.28688(15) 0.0426(5) Uani 1 1 d . . . . .
H19 H 0.139344 0.393419 0.279024 0.051 Uiso 1 1 calc R U . . .
C20 C 0.22622(11) 0.55011(12) 0.34774(14) 0.0370(4) Uani 1 1 d . . . . .
C21 C 0.29511(11) 0.57114(13) 0.40253(15) 0.0410(5) Uani 1 1 d . . . . .
B1 B 0.500000 0.2795(2) 0.250000 0.0485(8) Uani 1 2 d S T P . .
B2 B 0.000000 0.2925(2) 0.250000 0.0682(9) Uani 1 2 d DS T P . .
F3A F 0.0559(3) 0.2496(5) 0.2839(10) 0.180(5) Uani 0.538(15) 1 d D . P A 1
F4A F -0.0047(6) 0.3394(5) 0.3248(5) 0.186(5) Uani 0.538(15) 1 d D . P A 1
F3B F 0.0211(6) 0.3381(3) 0.3298(2) 0.117(3) Uani 0.462(15) 1 d D . P A 2
F4B F -0.0524(3) 0.2475(3) 0.2597(8) 0.204(7) Uani 0.462(15) 1 d D . P A 2

loop_
_atom_site_aniso_label
_atom_site_aniso_U_11
_atom_site_aniso_U_22
_atom_site_aniso_U_33
_atom_site_aniso_U_23
_atom_site_aniso_U_13
_atom_site_aniso_U_12
Cu1 0.03601(15) 0.02977(14) 0.04824(16) -0.00023(10) 0.00532(11) 0.00301(10)
F1 0.0834(15) 0.141(2) 0.163(2) 0.0056(17) 0.0326(15) 0.0670(15)
F2 0.1390(19) 0.0679(11) 0.0743(11) -0.0140(9) -0.0006(11) 0.0113(11)
O1 0.0385(8) 0.0349(7) 0.0631(9) 0.0025(7) 0.0004(7) 0.0001(6)
O2 0.0367(8) 0.0324(7) 0.0600(9) 0.0021(6) 0.0012(6) 0.0039(6)
O3 0.0648(11) 0.0366(8) 0.0586(9) 0.0010(7) 0.0120(8) -0.0034(8)
O4 0.0552(10) 0.0357(8) 0.0609(9) 0.0054(7) 0.0066(8) 0.0090(7)
O5 0.0537(11) 0.0849(14) 0.0557(10) 0.0057(9) 0.0163(8) 0.0224(10)
N1 0.0415(10) 0.0339(8) 0.0513(10) -0.0042(7) 0.0049(8) 0.0015(8)
N2 0.0362(9) 0.0356(8) 0.0406(8) 0.0007(7) 0.0112(7) 0.0039(7)
C1 0.0372(11) 0.0390(11) 0.0513(12) 0.0041(9) 0.0019(9) 0.0048(9)
C2 0.0363(10) 0.0348(9) 0.0385(9) 0.0016(8) 0.0068(8) 0.0019(8)
C3 0.0371(11) 0.0351(10) 0.0401(10) -0.0005(8) 0.0101(8) 0.0018(8)
C4 0.0337(11) 0.0409(11) 0.0495(11) -0.0009(9) 0.0060(8) 0.0003(9)
C5 0.0423(11) 0.0380(10) 0.0449(11) -0.0018(8) 0.0114(9) -0.0047(9)
C6 0.0460(12) 0.0347(10) 0.0357(9) 0.0024(8) 0.0122(8) 0.0031(9)
C7 0.0383(11) 0.0381(10) 0.0406(10) 0.0017(8) 0.0076(8) 0.0050(9)
C8 0.0535(13) 0.0357(10) 0.0345(9) 0.0021(8) 0.0138(9) 0.0045(9)
C9 0.0757(19) 0.0451(13) 0.0690(16) 0.0100(11) 0.0188(14) 0.0224(12)
C10 0.0459(14) 0.0466(13) 0.0745(16) -0.0087(12) -0.0011(11) 0.0014(11)
C11 0.0565(17) 0.0551(16) 0.092(2) -0.0184(14) -0.0048(15) -0.0098(13)
C12 0.0750(19) 0.0396(13) 0.0859(19) -0.0157(13) 0.0096(15) -0.0076(13)
C13 0.0612(15) 0.0334(10) 0.0535(12) -0.0062(9) 0.0145(11) -0.0013(10)
C14 0.0792(19) 0.0317(11) 0.0653(15) -0.0015(10) 0.0201(13) 0.0061(12)
C15 0.0702(17) 0.0376(11) 0.0578(13) 0.0049(10) 0.0196(12) 0.0185(11)
C16 0.0522(13) 0.0414(11) 0.0397(10) 0.0036(8) 0.0177(9) 0.0117(10)
C17 0.0461(13) 0.0560(13) 0.0472(12) 0.0063(10) 0.0138(10) 0.0193(11)
C18 0.0365(11) 0.0568(13) 0.0493(12) 0.0001(10) 0.0114(9) 0.0079(10)
C19 0.0399(11) 0.0430(11) 0.0455(11) -0.0012(9) 0.0126(9) 0.0011(9)
C20 0.0433(11) 0.0342(10) 0.0360(9) 0.0001(8) 0.0150(8) 0.0060(8)
C21 0.0488(12) 0.0347(10) 0.0411(10) -0.0017(8) 0.0144(9) 0.0036(9)
B1 0.0345(18) 0.0361(17) 0.071(2) 0.000 0.0076(16) 0.000
B2 0.0404(18) 0.072(2) 0.081(2) 0.000 -0.0037(17) 0.000
F3A 0.105(5) 0.182(8) 0.204(8) -0.036(5) -0.047(4) 0.085(5)
F4A 0.189(9) 0.235(9) 0.117(4) -0.040(4) 0.011(4) 0.136(8)
F3B 0.125(6) 0.132(5) 0.077(3) -0.013(3) -0.004(3) -0.045(5)
F4B 0.103(6) 0.167(9) 0.34(2) 0.037(9) 0.060(8) -0.060(6)

loop_
_atom_type_symbol
_atom_type_description
_atom_type_scat_dispersion_real
_atom_type_scat_dispersion_imag
_atom_type_scat_source
C C 0.0033 0.0016 'International Tables Vol C Tables 4.2.6.8 and 6.1.1.4'
H H 0.0000 0.0000 'International Tables Vol C Tables 4.2.6.8 and 6.1.1.4'
B B 0.0013 0.0007 'International Tables Vol C Tables 4.2.6.8 and 6.1.1.4'
N N 0.0061 0.0033 'International Tables Vol C Tables 4.2.6.8 and 6.1.1.4'
O O 0.0106 0.0060 'International Tables Vol C Tables 4.2.6.8 and 6.1.1.4'
F F 0.0171 0.0103 'International Tables Vol C Tables 4.2.6.8 and 6.1.1.4'
Cu Cu 0.3201 1.2651 'International Tables Vol C Tables 4.2.6.8 and 6.1.1.4'

loop_
_geom_angle_atom_site_label_1
_geom_angle_atom_site_label_2
_geom_angle_atom_site_label_3
_geom_angle
_geom_angle_site_symmetry_1
_geom_angle_site_symmetry_3
_geom_angle_publ_flag
O2 Cu1 O1 94.28(6) . . ?
O2 Cu1 N2 91.43(6) . . ?
O1 Cu1 N2 172.45(7) . . ?
O2 Cu1 N1 168.04(7) . . ?
O1 Cu1 N1 91.20(7) . . ?
N2 Cu1 N1 82.29(7) . . ?
O2 Cu1 O5 97.92(8) . . ?
O1 Cu1 O5 93.82(7) . . ?
N2 Cu1 O5 90.28(7) . . ?
N1 Cu1 O5 92.30(8) . . ?
C1 O1 Cu1 124.44(15) . . ?
C3 O2 Cu1 127.09(14) . . ?
C8 O4 C9 117.0(2) . . ?
Cu1 O5 H5A 124(2) . . ?
Cu1 O5 H5B 117(2) . . ?
H5A O5 H5B 106(2) . . ?
C10 N1 C21 118.8(2) . . ?
C10 N1 Cu1 129.12(16) . . ?
C21 N1 Cu1 111.98(15) . . ?
C19 N2 C20 118.82(18) . . ?
C19 N2 Cu1 128.88(15) . . ?
C20 N2 Cu1 112.25(13) . . ?
O1 C1 C2 127.1(2) . . ?
O1 C1 H1 116.4 . . ?
C2 C1 H1 116.4 . . ?
C7 C2 C1 117.04(19) . . ?
C7 C2 C3 119.65(19) . . ?
C1 C2 C3 123.31(18) . . ?
O2 C3 C4 118.91(19) . . ?
O2 C3 C2 123.72(19) . . ?
C4 C3 C2 117.36(18) . . ?
C5 C4 C3 121.4(2) . . ?
C5 C4 H4 119.3 . . ?
C3 C4 H4 119.3 . . ?
C4 C5 C6 121.6(2) . . ?
C4 C5 H5 119.2 . . ?
C6 C5 H5 119.2 . . ?
C7 C6 C5 118.22(19) . . ?
C7 C6 C8 121.9(2) . . ?
C5 C6 C8 119.79(19) . . ?
C6 C7 C2 121.7(2) . . ?
C6 C7 H7 119.1 . . ?
C2 C7 H7 119.1 . . ?
O3 C8 O4 122.62(19) . . ?
O3 C8 C6 124.8(2) . . ?
O4 C8 C6 112.54(19) . . ?
O4 C9 H9A 109.5 . . ?
O4 C9 H9B 109.5 . . ?
H9A C9 H9B 109.5 . . ?
O4 C9 H9C 109.5 . . ?
H9A C9 H9C 109.5 . . ?
H9B C9 H9C 109.5 . . ?
N1 C10 C11 121.8(2) . . ?
N1 C10 H10 119.1 . . ?
C11 C10 H10 119.1 . . ?
C12 C11 C10 119.7(3) . . ?
C12 C11 H11 120.1 . . ?
C10 C11 H11 120.1 . . ?
C11 C12 C13 120.2(2) . . ?
C11 C12 H12 119.9 . . ?
C13 C12 H12 119.9 . . ?
C12 C13 C21 116.6(2) . . ?
C12 C13 C14 125.2(2) . . ?
C21 C13 C14 118.2(2) . . ?
C15 C14 C13 121.5(2) . . ?
C15 C14 H14 119.3 . . ?
C13 C14 H14 119.3 . . ?
C14 C15 C16 121.4(2) . . ?
C14 C15 H15 119.3 . . ?
C16 C15 H15 119.3 . . ?
C20 C16 C17 116.6(2) . . ?
C20 C16 C15 118.2(2) . . ?
C17 C16 C15 125.2(2) . . ?
C18 C17 C16 120.0(2) . . ?
C18 C17 H17 120.0 . . ?
C16 C17 H17 120.0 . . ?
C17 C18 C19 119.7(2) . . ?
C17 C18 H18 120.1 . . ?
C19 C18 H18 120.1 . . ?
N2 C19 C18 121.7(2) . . ?
N2 C19 H19 119.2 . . ?
C18 C19 H19 119.2 . . ?
N2 C20 C16 123.2(2) . . ?
N2 C20 C21 116.22(18) . . ?
C16 C20 C21 120.59(19) . . ?
N1 C21 C13 122.9(2) . . ?
N1 C21 C20 116.98(19) . . ?
C13 C21 C20 120.1(2) . . ?
F1 B1 F1 108.5(4) 2_655 . ?
F1 B1 F2 109.65(15) 2_655 2_655 ?
F1 B1 F2 109.66(16) . 2_655 ?
F1 B1 F2 109.65(16) 2_655 . ?
F1 B1 F2 109.65(15) . . ?
F2 B1 F2 109.7(3) 2_655 . ?
F3A B2 F3A 113.0(9) 2 . ?
F3A B2 F4B 105.5(5) 2 2 ?
F3A B2 F4B 26.1(7) . 2 ?
F4B B2 F3B 109.30(10) . . ?
F4B B2 F3B 109.35(10) 2 . ?
F3A B2 F3B 87.9(6) 2 2 ?
F3A B2 F3B 132.5(7) . 2 ?
F3A B2 F4A 112.5(6) 2 . ?
F3A B2 F4A 105.8(5) . . ?
F3A B2 F4A 105.8(5) 2 2 ?
F3A B2 F4A 112.5(6) . 2 ?
F4A B2 F4A 107.1(10) . 2 ?

loop_
_geom_bond_atom_site_label_1
_geom_bond_atom_site_label_2
_geom_bond_distance
_geom_bond_site_symmetry_2
_geom_bond_publ_flag
Cu1 O2 1.8941(15) . ?
Cu1 O1 1.9511(15) . ?
Cu1 N2 2.0074(17) . ?
Cu1 N1 2.0083(18) . ?
Cu1 O5 2.2925(18) . ?
F1 B1 1.335(3) . ?
F2 B1 1.357(3) . ?
O1 C1 1.248(3) . ?
O2 C3 1.292(2) . ?
O3 C8 1.218(3) . ?
O4 C8 1.331(3) . ?
O4 C9 1.443(3) . ?
O5 H5A 0.816(5) . ?
O5 H5B 0.815(5) . ?
N1 C10 1.329(3) . ?
N1 C21 1.358(3) . ?
N2 C19 1.318(3) . ?
N2 C20 1.363(3) . ?
C1 C2 1.418(3) . ?
C1 H1 0.9300 . ?
C2 C7 1.415(3) . ?
C2 C3 1.429(3) . ?
C3 C4 1.423(3) . ?
C4 C5 1.357(3) . ?
C4 H4 0.9300 . ?
C5 C6 1.424(3) . ?
C5 H5 0.9300 . ?
C6 C7 1.370(3) . ?
C6 C8 1.473(3) . ?
C7 H7 0.9300 . ?
C9 H9A 0.9600 . ?
C9 H9B 0.9600 . ?
C9 H9C 0.9600 . ?
C10 C11 1.398(4) . ?
C10 H10 0.9300 . ?
C11 C12 1.365(4) . ?
C11 H11 0.9300 . ?
C12 C13 1.403(4) . ?
C12 H12 0.9300 . ?
C13 C21 1.407(3) . ?
C13 C14 1.434(4) . ?
C14 C15 1.344(4) . ?
C14 H14 0.9300 . ?
C15 C16 1.437(3) . ?
C15 H15 0.9300 . ?
C16 C20 1.397(3) . ?
C16 C17 1.404(3) . ?
C17 C18 1.365(3) . ?
C17 H17 0.9300 . ?
C18 C19 1.403(3) . ?
C18 H18 0.9300 . ?
C19 H19 0.9300 . ?
C20 C21 1.424(3) . ?
B2 F3A 1.302(6) 2 ?
B2 F3A 1.302(6) . ?
B2 F4B 1.320(4) . ?
B2 F4B 1.320(4) 2 ?
B2 F3B 1.321(3) . ?
B2 F3B 1.321(3) 2 ?
B2 F4A 1.325(6) . ?
B2 F4A 1.325(6) 2 ?

loop_
_geom_hbond_atom_site_label_D
_geom_hbond_atom_site_label_H
_geom_hbond_atom_site_label_A
_geom_hbond_distance_DH
_geom_hbond_distance_HA
_geom_hbond_distance_DA
_geom_hbond_angle_DHA
_geom_hbond_site_symmetry_A
_geom_hbond_publ_flag
O5 H5B F1 0.815(5) 1.919(7) 2.728(3) 172(3) . yes

loop_
_geom_torsion_atom_site_label_1
_geom_torsion_atom_site_label_2
_geom_torsion_atom_site_label_3
_geom_torsion_atom_site_label_4
_geom_torsion
_geom_torsion_site_symmetry_1
_geom_torsion_site_symmetry_2
_geom_torsion_site_symmetry_3
_geom_torsion_site_symmetry_4
_geom_torsion_publ_flag
O1 Cu1 O2 C3 -0.15(18) . . . . ?
N2 Cu1 O2 C3 -175.20(17) . . . . ?
N1 Cu1 O2 C3 -117.2(3) . . . . ?
O5 Cu1 O2 C3 94.31(18) . . . . ?
Cu1 O1 C1 C2 0.1(3) . . . . ?
O1 C1 C2 C7 178.8(2) . . . . ?
O1 C1 C2 C3 -1.0(4) . . . . ?
Cu1 O2 C3 C4 179.95(14) . . . . ?
Cu1 O2 C3 C2 -0.6(3) . . . . ?
C7 C2 C3 O2 -178.49(18) . . . . ?
C1 C2 C3 O2 1.3(3) . . . . ?
C7 C2 C3 C4 0.9(3) . . . . ?
C1 C2 C3 C4 -179.28(19) . . . . ?
O2 C3 C4 C5 177.7(2) . . . . ?
C2 C3 C4 C5 -1.7(3) . . . . ?
C3 C4 C5 C6 0.8(3) . . . . ?
C4 C5 C6 C7 1.0(3) . . . . ?
C4 C5 C6 C8 -175.62(19) . . . . ?
C5 C6 C7 C2 -1.8(3) . . . . ?
C8 C6 C7 C2 174.76(18) . . . . ?
C1 C2 C7 C6 -178.97(19) . . . . ?
C3 C2 C7 C6 0.8(3) . . . . ?
C9 O4 C8 O3 4.1(3) . . . . ?
C9 O4 C8 C6 -175.19(19) . . . . ?
C7 C6 C8 O3 -178.5(2) . . . . ?
C5 C6 C8 O3 -2.0(3) . . . . ?
C7 C6 C8 O4 0.7(3) . . . . ?
C5 C6 C8 O4 177.22(17) . . . . ?
C21 N1 C10 C11 -0.1(4) . . . . ?
Cu1 N1 C10 C11 176.8(2) . . . . ?
N1 C10 C11 C12 -0.2(5) . . . . ?
C10 C11 C12 C13 0.4(5) . . . . ?
C11 C12 C13 C21 -0.2(4) . . . . ?
C11 C12 C13 C14 178.9(3) . . . . ?
C12 C13 C14 C15 -178.6(3) . . . . ?
C21 C13 C14 C15 0.4(4) . . . . ?
C13 C14 C15 C16 -0.2(4) . . . . ?
C14 C15 C16 C20 -0.1(3) . . . . ?
C14 C15 C16 C17 179.5(2) . . . . ?
C20 C16 C17 C18 0.7(3) . . . . ?
C15 C16 C17 C18 -178.9(2) . . . . ?
C16 C17 C18 C19 -0.2(3) . . . . ?
C20 N2 C19 C18 1.0(3) . . . . ?
Cu1 N2 C19 C18 -176.27(15) . . . . ?
C17 C18 C19 N2 -0.7(3) . . . . ?
C19 N2 C20 C16 -0.5(3) . . . . ?
Cu1 N2 C20 C16 177.21(15) . . . . ?
C19 N2 C20 C21 178.58(17) . . . . ?
Cu1 N2 C20 C21 -3.7(2) . . . . ?
C17 C16 C20 N2 -0.3(3) . . . . ?
C15 C16 C20 N2 179.25(19) . . . . ?
C17 C16 C20 C21 -179.36(18) . . . . ?
C15 C16 C20 C21 0.2(3) . . . . ?
C10 N1 C21 C13 0.3(3) . . . . ?
Cu1 N1 C21 C13 -177.14(16) . . . . ?
C10 N1 C21 C20 -178.7(2) . . . . ?
Cu1 N1 C21 C20 3.8(2) . . . . ?
C12 C13 C21 N1 -0.1(3) . . . . ?
C14 C13 C21 N1 -179.3(2) . . . . ?
C12 C13 C21 C20 178.9(2) . . . . ?
C14 C13 C21 C20 -0.3(3) . . . . ?
N2 C20 C21 N1 -0.1(3) . . . . ?
C16 C20 C21 N1 179.02(18) . . . . ?
N2 C20 C21 C13 -179.13(18) . . . . ?
C16 C20 C21 C13 0.0(3) . . . . ?

loop_
_platon_squeeze_void_nr
_platon_squeeze_void_average_x
_platon_squeeze_void_average_y
_platon_squeeze_void_average_z
_platon_squeeze_void_volume
_platon_squeeze_void_count_electrons
_platon_squeeze_void_content
1 1.000 0.057 0.250 85 17 '2(H2 O)'
2 0.500 0.557 0.250 85 17 '2(H2 O)'
3 0.500 0.443 0.750 85 17 '2(H2 O)'
4 1.000 0.943 0.750 85 17 '2(H2 O)'
